data_7720356
loop_
_publ_author_name
'&#x160;koch, Karel'
'Buzikov&#xe1;, Michaela'
'Jakubczyk, Micha&#x142;'
'Pattanamcheril Anilkumar, Krishna'
'Demel, Jan'
'Liteck&#xe1;, Miroslava'

_publ_section_title
;
 Molybdenum(VI) borano-imido complexes and their application as Lewis acid
 catalysts in homocoupling of diazo compounds.
;
_journal_issue 12
_journal_name_full 'Dalton transactions (Cambridge, England : 2003)'
_journal_page_first 4997
_journal_page_last 5003
_journal_paper_doi 10.1039/d6dt00469e
_journal_volume 55
_journal_year 2026
_chemical_formula_moiety '2(C7.5 H7 N)'
_chemical_formula_sum 'C15 H14 N2'
_chemical_formula_weight 222.28
_space_group_crystal_system orthorhombic
_space_group_IT_number 18
_space_group_name_Hall 'P 2 2ab'
_space_group_name_H-M_alt 'P 21 21 2'
_atom_sites_solution_hydrogens geom
_atom_sites_solution_primary dual
_audit_creation_date 2025-12-05
_audit_creation_method
;
Olex2 1.5-ac7-016
(compiled 2025.05.29 svn.r8cd99b3d for Rigaku Oxford Diffraction, GUI svn.r7254)
;
_audit_update_record
;
2026-01-05 deposited with the CCDC.	2026-02-26 downloaded from the CCDC.
;
_cell_angle_alpha 90
_cell_angle_beta 90
_cell_angle_gamma 90
_cell_formula_units_Z 4
_cell_length_a 7.4374(3)
_cell_length_b 14.1906(4)
_cell_length_c 11.8015(3)
_cell_measurement_reflns_used 15481
_cell_measurement_temperature 100.00(11)
_cell_measurement_theta_max 36.0010
_cell_measurement_theta_min 2.2230
_cell_volume 1245.54(7)
_computing_cell_refinement 'CrysAlisPro 1.171.44.117a (Rigaku OD, 2025)'
_computing_data_collection 'CrysAlisPro system (CCD 44.108a 64-bit (release 25-04-2025))'
_computing_data_reduction 'CrysAlisPro 1.171.44.117a (Rigaku OD, 2025)'
_computing_molecular_graphics 'Olex2 1.5-ac7-016 (Dolomanov et al., 2009)'
_computing_publication_material 'Olex2 1.5-ac7-016 (Dolomanov et al., 2009)'
_computing_structure_refinement 'SHELXL 2018/3 (Sheldrick, 2015)'
_computing_structure_solution 'SHELXT 2018/2 (Sheldrick, 2018)'
_diffrn_ambient_environment N~2~
_diffrn_ambient_temperature 100.00(11)
_diffrn_detector 'Hybrid Pixel Array Detector'
_diffrn_detector_area_resol_mean 10.0000
_diffrn_detector_type HyPix
_diffrn_measured_fraction_theta_full 0.998
_diffrn_measured_fraction_theta_max 0.999
_diffrn_measurement_details
;
List of Runs (angles in degrees, time in seconds):

  # Type    Start    End  Width  t~exp~   \w     \q     \k     \f   Frames
#--------------------------------------------------------------------------
  1  \w    -45.00  49.00   0.50  196.00    --   24.86 -84.00-168.00  188
  2  \w    -51.00  18.00   0.50  196.00    --  -25.18  84.00 -48.00  138
  3  \w    -49.00  -1.00   0.50  196.00    --   24.86 -19.00 -60.00   96
  4  \w    -44.00   1.00   0.50  196.00    --   24.86 -19.00  90.00   90
  5  \w      6.00  37.00   0.50  196.00    --   24.86  77.00-120.00   62
  6  \w    -37.00  48.00   0.50  196.00    --   24.86 -77.00  30.00  170
  7  \w    -48.00   2.00   0.50  196.00    --   24.86 -19.00 -90.00  100
  8  \w     10.00  96.00   0.50  196.00    --   24.86  57.00 120.00  172
  9  \w    -47.00  -4.00   0.50  196.00    --   24.86 -19.00  60.00   86
 10  \w      5.00  37.00   0.50  196.00    --   24.86  77.00  30.00   64
 11  \w     13.00  95.00   0.50  196.00    --   24.86  37.00-120.00  164
 12  \w    -65.00 -22.00   0.50  196.00    --  -25.18 110.00  51.89   86
 13  \w    -65.00 -20.00   0.50  196.00    --  -25.18 110.00 163.41   90
 14  \w    -99.00 -13.00   0.50  196.00    --  -25.18 -19.00   0.00  172
 15  \w    -94.00 -13.00   0.50  196.00    --  -25.18 -37.00-150.00  162
 16  \w    -68.00 -32.00   0.50  196.00    --  -25.18 115.00  80.09   72
 17  \w    -96.00 -11.00   0.50  196.00    --  -25.18 -57.00 -30.00  170
 18  \w    -65.00 -22.00   0.50  196.00    --  -25.18 110.00-120.02   86
 19  \w    -49.00 -16.00   0.50  196.00    --  -25.18 -70.00 -92.23   66
 20  \w    -34.00  -7.00   0.50  196.00    --  -25.18 -77.00  60.00   54
 21  \w    -37.00  -2.00   0.50  196.00    --  -25.18 -77.00 120.00   70
 22  \w    -68.00 -24.00   0.50  196.00    --  -25.18 115.00  -5.69   88
 23  \w    -68.00 -25.00   0.50  196.00    --  -25.18 115.00 179.69   86
;
_diffrn_measurement_device 'four-circle diffractometer'
_diffrn_measurement_device_type 'XtaLAB Synergy, Dualflex, HyPix'
_diffrn_measurement_method '\w scans'
_diffrn_orient_matrix_type 'CrysAlisPro convention (1999,Acta A55,543-557)'
_diffrn_orient_matrix_UB_11 0.0917908000
_diffrn_orient_matrix_UB_12 -0.0117696000
_diffrn_orient_matrix_UB_13 0.0080593000
_diffrn_orient_matrix_UB_21 -0.0258639000
_diffrn_orient_matrix_UB_22 -0.0426187000
_diffrn_orient_matrix_UB_23 0.0268988000
_diffrn_orient_matrix_UB_31 0.0008515000
_diffrn_orient_matrix_UB_32 -0.0233122000
_diffrn_orient_matrix_UB_33 -0.0531398000
_diffrn_radiation_monochromator mirror
_diffrn_radiation_probe x-ray
_diffrn_radiation_type 'Mo K\a'
_diffrn_radiation_wavelength 0.71073
_diffrn_reflns_av_R_equivalents 0.0780
_diffrn_reflns_av_unetI/netI 0.0231
_diffrn_reflns_Laue_measured_fraction_full 0.998
_diffrn_reflns_Laue_measured_fraction_max 0.999
_diffrn_reflns_limit_h_max 10
_diffrn_reflns_limit_h_min -10
_diffrn_reflns_limit_k_max 20
_diffrn_reflns_limit_k_min -20
_diffrn_reflns_limit_l_max 17
_diffrn_reflns_limit_l_min -17
_diffrn_reflns_number 43794
_diffrn_reflns_point_group_measured_fraction_full 0.999
_diffrn_reflns_point_group_measured_fraction_max 0.999
_diffrn_reflns_theta_full 25.242
_diffrn_reflns_theta_max 30.991
_diffrn_reflns_theta_min 2.245
_diffrn_source 'micro-focus sealed X-ray tube'
_diffrn_source_type 'PhotonJet (Mo) X-ray Source'
_exptl_absorpt_coefficient_mu 0.071
_exptl_absorpt_correction_T_max 1.000
_exptl_absorpt_correction_T_min 0.355
_exptl_absorpt_correction_type gaussian
_exptl_absorpt_process_details
;
CrysAlisPro 1.171.44.117a (Rigaku Oxford Diffraction, 2025)
Numerical absorption correction based on gaussian integration over
a multifaceted crystal model
Empirical absorption correction using spherical harmonics,
implemented in SCALE3 ABSPACK scaling algorithm.
;
_exptl_crystal_colour pink
_exptl_crystal_colour_primary pink
_exptl_crystal_density_diffrn 1.185
_exptl_crystal_description prism
_exptl_crystal_F_000 472
_exptl_crystal_size_max 0.3
_exptl_crystal_size_mid 0.2
_exptl_crystal_size_min 0.17
_refine_diff_density_max 0.305
_refine_diff_density_min -0.135
_refine_diff_density_rms 0.051
_refine_ls_abs_structure_details
;
 Flack x determined using 1228 quotients [(I+)-(I-)]/[(I+)+(I-)]
 (Parsons, Flack and Wagner, Acta Cryst. B69 (2013) 249-259).
;
_refine_ls_abs_structure_Flack 0.4(10)
_refine_ls_extinction_method none
_refine_ls_goodness_of_fit_ref 0.993
_refine_ls_hydrogen_treatment constr
_refine_ls_matrix_type full
_refine_ls_number_parameters 159
_refine_ls_number_reflns 3978
_refine_ls_number_restraints 0
_refine_ls_restrained_S_all 0.993
_refine_ls_R_factor_all 0.0652
_refine_ls_R_factor_gt 0.0560
_refine_ls_shift/su_max 0.000
_refine_ls_shift/su_mean 0.000
_refine_ls_structure_factor_coef Fsqd
_refine_ls_weighting_details 'w=1/[\s^2^(Fo^2^)+(0.1241P)^2^] where P=(Fo^2^+2Fc^2^)/3'
_refine_ls_weighting_scheme calc
_refine_ls_wR_factor_gt 0.1571
_refine_ls_wR_factor_ref 0.1650
_reflns_Friedel_coverage 0.746
_reflns_Friedel_fraction_full 1.000
_reflns_Friedel_fraction_max 1.000
_reflns_number_gt 3232
_reflns_number_total 3978
_reflns_threshold_expression 'I > 2\s(I)'
_cod_data_source_file d6dt00469e2.cif
_cod_data_source_block ptol2cn2_moly-gg
_cod_depositor_comments 'Adding full bibliography for 7720347--7720357.cif.'
_cod_database_code 7720356
_shelx_shelxl_version_number 2018/3
_chemical_oxdiff_formula 'C15 H14 N2'
_shelx_space_group_comment
;
The symmetry employed for this shelxl refinement is uniquely defined
by the following loop, which should always be used as a source of
symmetry information in preference to the above space-group names.
They are only intended as comments.
;
_shelx_estimated_absorpt_t_max 0.988
_shelx_estimated_absorpt_t_min 0.979
_diffrn_oxdiff_digest_od_ed
;

;
_diffrn_oxdiff_measurement_exp_name pTol2CN2_moly.par
_olex2_refinement_description
;
1. Fixed Uiso
 At 1.2 times of:
  All C(H) groups
 At 1.5 times of:
  All C(H,H,H) groups
2.a Aromatic/amide H refined with riding coordinates:
 C6B(H6B), C7B(H7B), C3B(H3B), C6A(H6A), C4B(H4B), C7A(H7A), C3A(H3A), C4A(H4A)
2.b Idealised Me refined as rotating group:
 C8B(H8BA,H8BB,H8BC), C8A(H8AA,H8AB,H8AC)
;
_olex2_submission_special_instructions 'No special instructions were received'
_oxdiff_exptl_absorpt_empirical_details
;
Empirical correction (ABSPACK) includes:
- Absorption correction using spherical harmonics
- Frame scaling
;
_oxdiff_exptl_absorpt_empirical_full_max 3.153
_oxdiff_exptl_absorpt_empirical_full_min 0.695

loop_
_space_group_symop_operation_xyz
'x, y, z'
'-x, -y, z'
'-x+1/2, y+1/2, -z'
'x+1/2, -y+1/2, -z'

loop_
_atom_site_label
_atom_site_type_symbol
_atom_site_fract_x
_atom_site_fract_y
_atom_site_fract_z
_atom_site_U_iso_or_equiv
_atom_site_adp_type
_atom_site_occupancy
_atom_site_site_symmetry_order
_atom_site_calc_flag
_atom_site_refinement_flags_posn
_atom_site_refinement_flags_adp
_atom_site_refinement_flags_occupancy
_atom_site_disorder_assembly
_atom_site_disorder_group
N1B N 0.500000 0.500000 0.34993(17) 0.0621(6) Uani 1 2 d S T P . .
N1A N 0.000000 0.500000 0.60520(19) 0.0776(9) Uani 1 2 d S T P . .
C2B C 0.4815(2) 0.40738(10) 0.18402(13) 0.0452(3) Uani 1 1 d . . . . .
C1B C 0.500000 0.500000 0.23831(18) 0.0492(5) Uani 1 2 d S T P . .
C6B C 0.3745(3) 0.31058(12) 0.02906(14) 0.0535(4) Uani 1 1 d . . . . .
H6B H 0.320475 0.306329 -0.043711 0.064 Uiso 1 1 calc R U . . .
C2A C -0.0160(2) 0.40671(11) 0.44083(14) 0.0495(4) Uani 1 1 d . . . . .
C7B C 0.3984(3) 0.39859(11) 0.07817(14) 0.0507(4) Uani 1 1 d . . . . .
H7B H 0.357979 0.453368 0.039553 0.061 Uiso 1 1 calc R U . . .
C5B C 0.4278(3) 0.22844(12) 0.08403(15) 0.0527(4) Uani 1 1 d . . . . .
C3B C 0.5388(3) 0.32511(13) 0.23809(14) 0.0533(4) Uani 1 1 d . . . . .
H3B H 0.597229 0.329049 0.309503 0.064 Uiso 1 1 calc R U . . .
C6A C 0.0514(3) 0.30113(12) 0.28649(15) 0.0556(4) Uani 1 1 d . . . . .
H6A H 0.102305 0.291356 0.213608 0.067 Uiso 1 1 calc R U . . .
C4B C 0.5111(3) 0.23777(12) 0.18848(15) 0.0561(4) Uani 1 1 d . . . . .
H4B H 0.550226 0.182765 0.227163 0.067 Uiso 1 1 calc R U . . .
N2B N 0.500000 0.500000 0.44537(19) 0.0889(11) Uani 1 2 d S T P . .
C7A C 0.0582(3) 0.39017(12) 0.33365(15) 0.0532(4) Uani 1 1 d . . . . .
H7A H 0.113389 0.440320 0.293229 0.064 Uiso 1 1 calc R U . . .
C5A C -0.0270(3) 0.22584(12) 0.34185(16) 0.0560(4) Uani 1 1 d . . . . .
C3A C -0.0984(3) 0.33139(13) 0.49626(15) 0.0571(4) Uani 1 1 d . . . . .
H3A H -0.152095 0.341180 0.568364 0.068 Uiso 1 1 calc R U . . .
C1A C 0.000000 0.500000 0.4948(2) 0.0569(6) Uani 1 2 d S T P . .
C4A C -0.1032(3) 0.24265(13) 0.44778(16) 0.0579(4) Uani 1 1 d . . . . .
H4A H -0.159388 0.192350 0.487389 0.069 Uiso 1 1 calc R U . . .
C8B C 0.3940(4) 0.13298(13) 0.0316(2) 0.0713(6) Uani 1 1 d . . . . .
H8BA H 0.305699 0.139151 -0.029604 0.107 Uiso 1 1 calc R U . . .
H8BB H 0.347624 0.089832 0.089449 0.107 Uiso 1 1 calc R U . . .
H8BC H 0.506789 0.108029 0.000859 0.107 Uiso 1 1 calc R U . . .
C8A C -0.0265(4) 0.12845(13) 0.2910(2) 0.0743(6) Uani 1 1 d . . . . .
H8AA H -0.028677 0.133260 0.208182 0.111 Uiso 1 1 calc R U . . .
H8AB H -0.132737 0.093812 0.316984 0.111 Uiso 1 1 calc R U . . .
H8AC H 0.082397 0.094939 0.314790 0.111 Uiso 1 1 calc R U . . .
N2A N 0.000000 0.500000 0.7014(2) 0.1168(16) Uani 1 2 d S T P . .

loop_
_atom_site_aniso_label
_atom_site_aniso_U_11
_atom_site_aniso_U_22
_atom_site_aniso_U_33
_atom_site_aniso_U_23
_atom_site_aniso_U_13
_atom_site_aniso_U_12
N1B 0.0883(17) 0.0539(11) 0.0440(10) 0.000 0.000 -0.0104(12)
N1A 0.130(3) 0.0503(11) 0.0527(12) 0.000 0.000 0.0113(16)
C2B 0.0505(8) 0.0428(7) 0.0421(7) 0.0016(5) 0.0002(6) -0.0022(6)
C1B 0.0582(12) 0.0471(10) 0.0422(10) 0.000 0.000 -0.0051(10)
C6B 0.0609(9) 0.0517(8) 0.0478(8) -0.0009(6) -0.0061(7) -0.0051(7)
C2A 0.0547(8) 0.0433(7) 0.0506(8) 0.0027(6) -0.0008(7) 0.0051(7)
C7B 0.0595(9) 0.0457(7) 0.0469(7) 0.0056(6) -0.0085(7) -0.0032(7)
C5B 0.0567(9) 0.0443(8) 0.0569(9) -0.0030(6) 0.0054(7) -0.0026(7)
C3B 0.0604(9) 0.0536(8) 0.0458(7) 0.0037(6) -0.0051(7) 0.0044(7)
C6A 0.0642(10) 0.0497(9) 0.0527(8) 0.0009(6) 0.0048(8) 0.0066(7)
C4B 0.0651(10) 0.0460(8) 0.0573(9) 0.0059(6) 0.0010(8) 0.0079(8)
N2B 0.152(3) 0.0695(14) 0.0453(11) 0.000 0.000 -0.0109(19)
C7A 0.0583(9) 0.0454(8) 0.0558(9) 0.0037(6) 0.0075(7) 0.0019(7)
C5A 0.0641(10) 0.0430(7) 0.0610(9) 0.0041(7) -0.0095(8) 0.0038(7)
C3A 0.0628(10) 0.0572(9) 0.0512(8) 0.0082(7) 0.0054(8) 0.0013(8)
C1A 0.0701(16) 0.0505(11) 0.0500(11) 0.000 0.000 0.0064(12)
C4A 0.0636(11) 0.0493(8) 0.0607(9) 0.0133(7) -0.0027(8) -0.0052(7)
C8B 0.0847(14) 0.0484(9) 0.0808(13) -0.0117(8) 0.0028(12) -0.0064(10)
C8A 0.1042(18) 0.0430(9) 0.0755(12) 0.0002(8) -0.0182(13) 0.0049(10)
N2A 0.234(5) 0.0630(15) 0.0533(13) 0.000 0.000 0.015(3)

loop_
_atom_type_symbol
_atom_type_description
_atom_type_scat_dispersion_real
_atom_type_scat_dispersion_imag
_atom_type_scat_source
C C 0.0033 0.0016 'International Tables Vol C Tables 4.2.6.8 and 6.1.1.4'
H H 0.0000 0.0000 'International Tables Vol C Tables 4.2.6.8 and 6.1.1.4'
N N 0.0061 0.0033 'International Tables Vol C Tables 4.2.6.8 and 6.1.1.4'

loop_
_exptl_crystal_face_index_h
_exptl_crystal_face_index_k
_exptl_crystal_face_index_l
_exptl_crystal_face_perp_dist
0 1 2 0.1710
0 1 -2 0.0974
0 -2 1 0.0795
0 -9 -15 0.1049
1 9 15 0.1716
10 2 4 0.0910
0 13 13 0.1748
0 20 0 0.1314
0 17 -9 0.0843
0 13 -13 0.0885
-10 1 0 0.0973
-9 -5 -8 0.1185
-10 4 5 0.1149
8 -6 -9 0.1244
4 -17 6 0.0960
3 -10 13 0.1116
-2 -6 15 0.1212
-2 -20 1 0.1010
-3 -14 11 0.0898
-6 -6 12 0.1102
-7 -13 6 0.0954
-7 -15 0 0.1025
-10 -6 0 0.0952
-7 15 0 0.1217
-8 12 -6 0.1058
-6 6 -12 0.1081
-4 14 -10 0.1005
-3 10 -13 0.0956
8 12 -4 0.0994
7 4 -13 0.1026
3 10 -13 0.0846
4 17 -7 0.0869

loop_
_geom_angle_atom_site_label_1
_geom_angle_atom_site_label_2
_geom_angle_atom_site_label_3
_geom_angle
_geom_angle_site_symmetry_1
_geom_angle_site_symmetry_3
_geom_angle_publ_flag
N2B N1B C1B 180.0 . . ?
N2A N1A C1A 180.0 . . ?
C7B C2B C1B 120.69(14) . . ?
C3B C2B C1B 121.35(14) . . ?
C3B C2B C7B 117.90(14) . . ?
N1B C1B C2B 115.86(9) . 2_665 ?
N1B C1B C2B 115.86(9) . . ?
C2B C1B C2B 128.28(18) . 2_665 ?
C7B C6B H6B 119.3 . . ?
C7B C6B C5B 121.49(15) . . ?
C5B C6B H6B 119.3 . . ?
C7A C2A C1A 120.61(15) . . ?
C3A C2A C7A 117.94(15) . . ?
C3A C2A C1A 121.39(15) . . ?
C2B C7B H7B 119.7 . . ?
C6B C7B C2B 120.63(14) . . ?
C6B C7B H7B 119.7 . . ?
C6B C5B C8B 120.85(17) . . ?
C4B C5B C6B 117.51(14) . . ?
C4B C5B C8B 121.64(17) . . ?
C2B C3B H3B 119.7 . . ?
C4B C3B C2B 120.60(15) . . ?
C4B C3B H3B 119.7 . . ?
C7A C6A H6A 118.9 . . ?
C5A C6A H6A 118.9 . . ?
C5A C6A C7A 122.16(16) . . ?
C5B C4B C3B 121.84(15) . . ?
C5B C4B H4B 119.1 . . ?
C3B C4B H4B 119.1 . . ?
C2A C7A H7A 119.9 . . ?
C6A C7A C2A 120.19(16) . . ?
C6A C7A H7A 119.9 . . ?
C6A C5A C4A 117.62(16) . . ?
C6A C5A C8A 121.33(18) . . ?
C4A C5A C8A 121.03(18) . . ?
C2A C3A H3A 119.5 . . ?
C4A C3A C2A 120.98(16) . . ?
C4A C3A H3A 119.5 . . ?
N1A C1A C2A 115.62(10) . 2_565 ?
N1A C1A C2A 115.62(10) . . ?
C2A C1A C2A 128.8(2) . 2_565 ?
C5A C4A H4A 119.5 . . ?
C3A C4A C5A 121.09(16) . . ?
C3A C4A H4A 119.5 . . ?
C5B C8B H8BA 109.5 . . ?
C5B C8B H8BB 109.5 . . ?
C5B C8B H8BC 109.5 . . ?
H8BA C8B H8BB 109.5 . . ?
H8BA C8B H8BC 109.5 . . ?
H8BB C8B H8BC 109.5 . . ?
C5A C8A H8AA 109.5 . . ?
C5A C8A H8AB 109.5 . . ?
C5A C8A H8AC 109.5 . . ?
H8AA C8A H8AB 109.5 . . ?
H8AA C8A H8AC 109.5 . . ?
H8AB C8A H8AC 109.5 . . ?

loop_
_geom_bond_atom_site_label_1
_geom_bond_atom_site_label_2
_geom_bond_distance
_geom_bond_site_symmetry_2
_geom_bond_publ_flag
N1B C1B 1.317(3) . ?
N1B N2B 1.126(3) . ?
N1A C1A 1.302(3) . ?
N1A N2A 1.135(4) . ?
C2B C1B 1.4686(17) . ?
C2B C7B 1.399(2) . ?
C2B C3B 1.397(2) . ?
C6B H6B 0.9500 . ?
C6B C7B 1.388(2) . ?
C6B C5B 1.392(2) . ?
C2A C7A 1.400(2) . ?
C2A C3A 1.395(2) . ?
C2A C1A 1.4741(18) . ?
C7B H7B 0.9500 . ?
C5B C4B 1.386(3) . ?
C5B C8B 1.510(2) . ?
C3B H3B 0.9500 . ?
C3B C4B 1.386(2) . ?
C6A H6A 0.9500 . ?
C6A C7A 1.382(2) . ?
C6A C5A 1.381(2) . ?
C4B H4B 0.9500 . ?
C7A H7A 0.9500 . ?
C5A C4A 1.393(3) . ?
C5A C8A 1.507(2) . ?
C3A H3A 0.9500 . ?
C3A C4A 1.384(3) . ?
C4A H4A 0.9500 . ?
C8B H8BA 0.9800 . ?
C8B H8BB 0.9800 . ?
C8B H8BC 0.9800 . ?
C8A H8AA 0.9800 . ?
C8A H8AB 0.9800 . ?
C8A H8AC 0.9800 . ?

loop_
_geom_torsion_atom_site_label_1
_geom_torsion_atom_site_label_2
_geom_torsion_atom_site_label_3
_geom_torsion_atom_site_label_4
_geom_torsion
_geom_torsion_site_symmetry_1
_geom_torsion_site_symmetry_2
_geom_torsion_site_symmetry_3
_geom_torsion_site_symmetry_4
_geom_torsion_publ_flag
C2B C3B C4B C5B 0.5(3) . . . . ?
C1B C2B C7B C6B -177.35(16) . . . . ?
C1B C2B C3B C4B 176.29(16) . . . . ?
C6B C5B C4B C3B 0.9(3) . . . . ?
C2A C3A C4A C5A -0.4(3) . . . . ?
C7B C2B C1B N1B 149.98(13) . . . . ?
C7B C2B C1B C2B -30.02(13) . . . 2_665 ?
C7B C2B C3B C4B -0.9(3) . . . . ?
C7B C6B C5B C4B -2.0(3) . . . . ?
C7B C6B C5B C8B 177.50(19) . . . . ?
C5B C6B C7B C2B 1.6(3) . . . . ?
C3B C2B C1B N1B -27.16(18) . . . . ?
C3B C2B C1B C2B 152.84(18) . . . 2_665 ?
C3B C2B C7B C6B -0.1(3) . . . . ?
C6A C5A C4A C3A -0.8(3) . . . . ?
C7A C2A C3A C4A 1.4(3) . . . . ?
C7A C2A C1A N1A -151.72(13) . . . . ?
C7A C2A C1A C2A 28.28(13) . . . 2_565 ?
C7A C6A C5A C4A 1.1(3) . . . . ?
C7A C6A C5A C8A -177.51(18) . . . . ?
C5A C6A C7A C2A -0.1(3) . . . . ?
C3A C2A C7A C6A -1.1(3) . . . . ?
C3A C2A C1A N1A 25.60(19) . . . . ?
C3A C2A C1A C2A -154.40(19) . . . 2_565 ?
C1A C2A C7A C6A 176.33(16) . . . . ?
C1A C2A C3A C4A -176.04(16) . . . . ?
C8B C5B C4B C3B -178.6(2) . . . . ?
C8A C5A C4A C3A 177.8(2) . . . . ?

loop_
_exptl_oxdiff_crystal_face_indexfrac_h
_exptl_oxdiff_crystal_face_indexfrac_k
_exptl_oxdiff_crystal_face_indexfrac_l
_exptl_oxdiff_crystal_face_x
_exptl_oxdiff_crystal_face_y
_exptl_oxdiff_crystal_face_z
-0.0008 0.9985 1.9993 0.0043 0.0112 -0.1295
0.0008 0.9990 -1.9988 -0.0278 -0.0964 0.0829
-0.0005 -1.9976 0.9990 0.0315 0.1120 -0.0065
0.1845 -9.2971 -14.7360 0.0076 -0.0049 1.0000
0.6240 9.2298 14.7348 0.0674 -0.0132 -0.9976
10.1842 1.5257 3.7535 0.9471 -0.2275 -0.2264
0.0191 12.6391 12.9061 -0.0430 -0.1920 -0.9805
0.3237 19.9964 -0.0940 -0.2064 -0.8631 -0.4609
0.3987 17.1044 -8.5954 -0.2340 -0.9705 0.0584
0.3882 12.6863 -12.8418 -0.2172 -0.8961 0.3870
-10.4781 0.6791 -0.2935 -0.9722 0.2342 -0.0092
-8.6943 -4.6799 -8.4505 -0.8111 0.1970 0.5508
-9.7334 4.1050 5.1652 -0.9001 0.2157 -0.3785
8.3112 -6.1925 -8.7448 0.7653 -0.1863 0.6161
3.8925 -17.2406 5.7503 0.6066 0.7888 0.0997
3.3599 -9.8722 13.4495 0.5330 0.6956 -0.4817
-1.9864 -6.4899 15.4141 0.0183 0.7426 -0.6695
-2.2872 -19.5014 0.7503 0.0256 0.9105 0.4128
-2.5082 -14.1334 11.0710 0.0253 0.9650 -0.2610
-6.2895 -5.9694 12.3447 -0.4076 0.7491 -0.5222
-7.3059 -12.6569 5.6048 -0.4765 0.8791 -0.0090
-6.8516 -15.1352 0.2723 -0.4486 0.8296 0.3325
-10.0147 -5.9035 0.3577 -0.8469 0.5202 0.1101
-7.0700 14.7808 -0.0055 -0.8230 -0.4472 -0.3503
-7.5216 12.2727 -5.5008 -0.8792 -0.4765 -0.0002
-6.4428 5.8031 -12.2076 -0.7581 -0.4091 0.5079
-3.8103 14.2121 -10.0238 -0.5978 -0.7768 0.1981
-3.4199 10.1262 -13.2798 -0.5401 -0.7003 0.4667
8.0231 12.0563 -3.7460 0.5644 -0.8221 -0.0752
6.5343 3.6799 -12.6417 0.4546 -0.6659 0.5916
3.1935 10.0468 -13.4571 0.0664 -0.8728 0.4836
3.6144 16.6121 -7.2682 0.0777 -0.9970 0.0020
